data_7131628
loop_
_publ_author_name
'Meena, Shivam A.'
'Sharma, Poonam'
'Verma, Akhilesh K.'

_publ_section_title
;
 Stereoselective synthesis of difunctionalized succinimides from
 aza-1,6-enynes by radical cascade reaction.
;
_journal_issue 47
_journal_name_full 'Chemical communications (Cambridge, England)'
_journal_page_first 7271
_journal_page_last 7274
_journal_paper_doi 10.1039/d3cc01391j
_journal_volume 59
_journal_year 2023
_chemical_formula_moiety 'C32 H27 N O4 S2'
_chemical_formula_sum 'C32 H27 N O4 S2'
_chemical_formula_weight 553.67
_space_group_crystal_system monoclinic
_space_group_IT_number 14
_space_group_name_Hall '-P 2yn'
_space_group_name_H-M_alt 'P 1 21/n 1'
_symmetry_Int_Tables_number 14
_audit_creation_date 2021-12-09
_audit_creation_method
;
Olex2 1.3
(compiled 2020.11.12 svn.r5f609507 for OlexSys, GUI svn.r6272)
;
_audit_update_record
;
2022-06-14 deposited with the CCDC.	2023-05-15 downloaded from the CCDC.
;
_cell_angle_alpha 90
_cell_angle_beta 113.157(3)
_cell_angle_gamma 90
_cell_formula_units_Z 4
_cell_length_a 15.0121(19)
_cell_length_b 13.2954(19)
_cell_length_c 15.133(2)
_cell_measurement_reflns_used 4081
_cell_measurement_temperature 299(2)
_cell_measurement_theta_max 26.53
_cell_measurement_theta_min 2.93
_cell_volume 2777.1(6)
_computing_cell_refinement 'SAINT V8.40A (Bruker, 2019)'
_computing_data_reduction 'SAINT V8.40A (Bruker, 2019)'
_computing_molecular_graphics 'Olex2 1.3 (Dolomanov et al., 2009)'
_computing_publication_material 'Olex2 1.3 (Dolomanov et al., 2009)'
_computing_structure_refinement 'olex2.refine 1.3 (Bourhis et al., 2015)'
_computing_structure_solution 'SHELXT 2014/5 (Sheldrick, 2014)'
_diffrn_ambient_temperature 299.0
_diffrn_measured_fraction_theta_full 0.9844
_diffrn_measured_fraction_theta_max 0.9794
_diffrn_measurement_device_type 'Bruker APEX-II CCD'
_diffrn_measurement_method '\f and \w scans'
_diffrn_radiation_type 'Mo K\a'
_diffrn_radiation_wavelength 0.71073
_diffrn_reflns_av_R_equivalents 0.0366
_diffrn_reflns_av_unetI/netI 0.0572
_diffrn_reflns_Laue_measured_fraction_full 0.9844
_diffrn_reflns_Laue_measured_fraction_max 0.9794
_diffrn_reflns_limit_h_max 20
_diffrn_reflns_limit_h_min -16
_diffrn_reflns_limit_k_max 17
_diffrn_reflns_limit_k_min -12
_diffrn_reflns_limit_l_max 20
_diffrn_reflns_limit_l_min -20
_diffrn_reflns_number 15153
_diffrn_reflns_point_group_measured_fraction_full 0.9844
_diffrn_reflns_point_group_measured_fraction_max 0.9794
_diffrn_reflns_theta_full 25.2417
_diffrn_reflns_theta_max 28.27
_diffrn_reflns_theta_min 2.12
_diffrn_source_current 1.0
_diffrn_source_power 0.05
_diffrn_source_voltage 50.0
_diffrn_standards_number 0
_exptl_absorpt_coefficient_mu 0.230
_exptl_absorpt_correction_T_max 0.9640
_exptl_absorpt_correction_T_min 0.9554
_exptl_absorpt_correction_type none
_exptl_absorpt_process_details
;
SADABS-2016/2 (Bruker,2016/2) was used for absorption correction.
wR2(int) was 0.1044 before and 0.0320 after correction.
The Ratio of minimum to maximum transmission is 0.9057.
The \l/2 correction factor is Not present.
;
_exptl_crystal_colour orange
_exptl_crystal_density_diffrn 1.324
_exptl_crystal_description block
_exptl_crystal_F_000 1160.0
_exptl_crystal_size_max 0.20
_exptl_crystal_size_mid 0.18
_exptl_crystal_size_min 0.16
_refine_diff_density_max 0.9325
_refine_diff_density_min -0.7958
_refine_diff_density_rms 0.0806
_refine_ls_d_res_high 0.7503
_refine_ls_d_res_low 9.6124
_refine_ls_goodness_of_fit_ref 1.0658
_refine_ls_hydrogen_treatment constr
_refine_ls_matrix_type full
_refine_ls_number_constraints 49
_refine_ls_number_parameters 354
_refine_ls_number_reflns 6739
_refine_ls_number_restraints 0
_refine_ls_restrained_S_all 1.0658
_refine_ls_R_factor_all 0.1057
_refine_ls_R_factor_gt 0.0684
_refine_ls_shift/su_max 0.0008
_refine_ls_shift/su_mean 0.0000
_refine_ls_structure_factor_coef Fsqd
_refine_ls_weighting_details 'w=1/[\s^2^(Fo^2^)+(0.0556P)^2^+1.2154P] where P=(Fo^2^+2Fc^2^)/3'
_refine_ls_weighting_scheme calc
_refine_ls_wR_factor_gt 0.1389
_refine_ls_wR_factor_ref 0.1591
_reflns_Friedel_coverage 0.0
_reflns_limit_h_max 11
_reflns_limit_h_min -20
_reflns_limit_k_max 17
_reflns_limit_k_min 0
_reflns_limit_l_max 20
_reflns_limit_l_min -10
_reflns_number_gt 4542
_reflns_number_total 6883
_reflns_threshold_expression I>=2u(I)
_cod_data_source_file d3cc01391j2.cif
_cod_data_source_block smt101_0ma_a
_cod_depositor_comments 'Adding full bibliography for 7131628--7131629.cif.'
_cod_original_sg_symbol_H-M 'P 21/n'
_cod_database_code 7131628
_olex2_refinement_description
;
1. Fixed Uiso
 At 1.2 times of:
  All C(H) groups, All C(H,H) groups
 At 1.5 times of:
  All C(H,H,H) groups
2.a Secondary CH2 refined with riding coordinates:
 C6(H6a,H6b)
2.b Aromatic/amide H refined with riding coordinates:
 C28(H28), C20(H20), C32(H32), C12(H12), C16(H16), C22(H22), C26(H26),
 C31(H31), C8(H8), C30(H30), C23(H23), C29(H29), C11(H11), C17(H17), C25(H25),
 C9(H9), C19(H19), C18(H18), C24(H24)
2.c Idealised Me refined as rotating group:
 C5(H5a,H5b,H5c), C13(H13a,H13b,H13c)
;
_olex2_submission_special_instructions 'No special instructions were received'

loop_
_space_group_symop_id
_space_group_symop_operation_xyz
1 x,y,z
2 -x+1/2,y+1/2,-z+1/2
3 -x,-y,-z
4 x-1/2,-y-1/2,z-1/2

loop_
_atom_site_label
_atom_site_type_symbol
_atom_site_fract_x
_atom_site_fract_y
_atom_site_fract_z
_atom_site_U_iso_or_equiv
_atom_site_adp_type
_atom_site_occupancy
_atom_site_refinement_flags_posn
S1 S 0.53388(5) 0.62287(5) 0.84385(5) 0.0538(2) Uani 1.000000 .
S2 S 0.41500(6) 0.90006(7) 0.88822(6) 0.0698(3) Uani 1.000000 .
O2 O 0.28028(11) 0.75035(14) 0.57871(13) 0.0542(5) Uani 1.000000 .
O1 O 0.60660(12) 0.75655(16) 0.66438(14) 0.0630(5) Uani 1.000000 .
O3 O 0.49545(15) 0.59103(14) 0.74523(15) 0.0738(6) Uani 1.000000 .
N1 N 0.44003(13) 0.75416(15) 0.59870(13) 0.0403(4) Uani 1.000000 .
O4 O 0.47285(14) 0.61796(17) 0.89612(18) 0.0802(7) Uani 1.000000 .
C3 C 0.40740(16) 0.80382(17) 0.73016(16) 0.0394(5) Uani 1.000000 .
C27 C 0.42521(15) 0.72395(18) 0.50316(17) 0.0396(5) Uani 1.000000 .
C2 C 0.51664(16) 0.81072(17) 0.75886(17) 0.0404(5) Uani 1.000000 .
C14 C 0.35573(17) 0.83074(18) 0.78174(17) 0.0436(5) Uani 1.000000 .
C15 C 0.25231(17) 0.80511(18) 0.75242(17) 0.0427(5) Uani 1.000000 .
C4 C 0.36325(16) 0.76661(17) 0.63009(17) 0.0401(5) Uani 1.000000 .
C1 C 0.52956(16) 0.76916(19) 0.67084(17) 0.0436(5) Uani 1.000000 .
C6 C 0.57786(17) 0.74846(18) 0.84760(18) 0.0458(6) Uani 1.000000 .
H6a H 0.57818(17) 0.78169(18) 0.90479(18) 0.0550(7) Uiso 1.000000 R
H6b H 0.64414(17) 0.74597(18) 0.85227(18) 0.0550(7) Uiso 1.000000 R
C7 C 0.63939(18) 0.55215(19) 0.90498(18) 0.0473(6) Uani 1.000000 .
C21 C 0.33846(18) 0.8978(2) 0.95248(18) 0.0487(6) Uani 1.000000 .
C5 C 0.5565(2) 0.9191(2) 0.7714(2) 0.0572(7) Uani 1.000000 .
H5a H 0.6225(5) 0.9180(2) 0.7774(14) 0.0858(10) Uiso 1.000000 GR
H5b H 0.5183(9) 0.9585(4) 0.7164(6) 0.0858(10) Uiso 1.000000 GR
H5c H 0.5533(13) 0.9481(5) 0.8282(8) 0.0858(10) Uiso 1.000000 GR
C28 C 0.36098(18) 0.7772(2) 0.42708(19) 0.0548(7) Uani 1.000000 .
H28 H 0.32633(18) 0.8306(2) 0.43765(19) 0.0658(8) Uiso 1.000000 R
C20 C 0.18174(19) 0.8779(2) 0.7357(2) 0.0548(7) Uani 1.000000 .
H20 H 0.19885(19) 0.9455(2) 0.7441(2) 0.0658(8) Uiso 1.000000 R
C32 C 0.47595(19) 0.6447(2) 0.4880(2) 0.0541(7) Uani 1.000000 .
H32 H 0.51814(19) 0.6078(2) 0.5397(2) 0.0649(8) Uiso 1.000000 R
C12 C 0.6933(2) 0.5178(2) 0.8553(2) 0.0584(7) Uani 1.000000 .
H12 H 0.6735(2) 0.5308(2) 0.7900(2) 0.0701(8) Uiso 1.000000 R
C16 C 0.22550(19) 0.7049(2) 0.7422(2) 0.0550(7) Uani 1.000000 .
H16 H 0.27256(19) 0.6552(2) 0.7552(2) 0.0660(8) Uiso 1.000000 R
C22 C 0.2990(2) 0.9876(2) 0.9646(2) 0.0631(7) Uani 1.000000 .
H22 H 0.3082(2) 1.0456(2) 0.9349(2) 0.0757(9) Uiso 1.000000 R
C26 C 0.3236(2) 0.8123(2) 0.9958(2) 0.0678(8) Uani 1.000000 .
H26 H 0.3490(2) 0.7512(2) 0.9871(2) 0.0814(10) Uiso 1.000000 R
C31 C 0.4639(2) 0.6202(2) 0.3953(2) 0.0670(8) Uani 1.000000 .
H31 H 0.4989(2) 0.5673(2) 0.3844(2) 0.0804(10) Uiso 1.000000 R
C10 C 0.8079(2) 0.4449(2) 1.0004(2) 0.0614(7) Uani 1.000000 .
C8 C 0.6683(2) 0.5327(2) 1.0010(2) 0.0679(8) Uani 1.000000 .
H8 H 0.6314(2) 0.5551(2) 1.0342(2) 0.0815(10) Uiso 1.000000 R
C30 C 0.4004(2) 0.6739(3) 0.3193(2) 0.0703(9) Uani 1.000000 .
H30 H 0.3928(2) 0.6577(3) 0.2570(2) 0.0843(10) Uiso 1.000000 R
C23 C 0.2459(2) 0.9913(3) 1.0206(2) 0.0794(10) Uani 1.000000 .
H23 H 0.2190(2) 1.0518(3) 1.0287(2) 0.0953(12) Uiso 1.000000 R
C29 C 0.3483(2) 0.7508(3) 0.3347(2) 0.0703(9) Uani 1.000000 .
H29 H 0.3041(2) 0.7857(3) 0.2828(2) 0.0844(10) Uiso 1.000000 R
C11 C 0.7767(2) 0.4640(2) 0.9040(2) 0.0666(8) Uani 1.000000 .
H11 H 0.8127(2) 0.4400(2) 0.8706(2) 0.0799(10) Uiso 1.000000 R
C17 C 0.1298(2) 0.6784(2) 0.7130(2) 0.0669(8) Uani 1.000000 .
H17 H 0.1123(2) 0.6108(2) 0.7056(2) 0.0802(10) Uiso 1.000000 R
C25 C 0.2711(3) 0.8177(3) 1.0520(2) 0.0888(12) Uani 1.000000 .
H25 H 0.2614(3) 0.7602(3) 1.0820(2) 0.1066(14) Uiso 1.000000 R
C9 C 0.7530(2) 0.4793(3) 1.0483(2) 0.0762(9) Uani 1.000000 .
H9 H 0.7732(2) 0.4666(3) 1.1137(2) 0.0914(11) Uiso 1.000000 R
C19 C 0.0864(2) 0.8501(3) 0.7066(2) 0.0741(9) Uani 1.000000 .
H19 H 0.0390(2) 0.8993(3) 0.6947(2) 0.0890(11) Uiso 1.000000 R
C18 C 0.0602(2) 0.7508(3) 0.6947(2) 0.0763(10) Uani 1.000000 .
H18 H -0.0046(2) 0.7326(3) 0.6743(2) 0.0916(11) Uiso 1.000000 R
C24 C 0.2330(2) 0.9073(4) 1.0639(3) 0.0900(12) Uani 1.000000 .
H24 H 0.1977(2) 0.9104(4) 1.1024(3) 0.1080(15) Uiso 1.000000 R
C13 C 0.9009(3) 0.3878(3) 1.0524(3) 0.1014(13) Uani 1.000000 .
H13a H 0.9542(4) 0.4341(4) 1.0749(19) 0.152(2) Uiso 1.000000 GR
H13b H 0.8969(9) 0.3525(18) 1.1061(13) 0.152(2) Uiso 1.000000 GR
H13c H 0.9107(12) 0.3404(16) 1.0092(7) 0.152(2) Uiso 1.000000 GR

loop_
_atom_site_aniso_label
_atom_site_aniso_U_11
_atom_site_aniso_U_22
_atom_site_aniso_U_33
_atom_site_aniso_U_12
_atom_site_aniso_U_13
_atom_site_aniso_U_23
S1 0.0473(4) 0.0495(4) 0.0558(4) -0.0006(3) 0.0107(3) 0.0089(3)
S2 0.0641(5) 0.0848(6) 0.0715(5) -0.0203(4) 0.0383(4) -0.0352(4)
O2 0.0356(9) 0.0759(13) 0.0507(11) -0.0013(8) 0.0165(8) -0.0084(9)
O1 0.0350(9) 0.1019(16) 0.0536(11) -0.0012(10) 0.0191(8) -0.0107(10)
O3 0.0820(14) 0.0501(11) 0.0583(13) -0.0067(10) -0.0057(11) -0.0001(9)
N1 0.0345(9) 0.0511(11) 0.0359(10) 0.0015(8) 0.0147(8) 0.0006(9)
O4 0.0571(12) 0.0841(15) 0.1075(19) 0.0099(11) 0.0410(12) 0.0329(13)
C3 0.0382(11) 0.0387(12) 0.0414(13) 0.0014(10) 0.0158(10) -0.0013(10)
C27 0.0346(11) 0.0456(13) 0.0404(13) -0.0065(10) 0.0167(10) -0.0018(10)
C2 0.0363(11) 0.0451(13) 0.0390(12) 0.0005(10) 0.0139(10) -0.0000(10)
C14 0.0468(13) 0.0400(13) 0.0467(14) 0.0024(10) 0.0212(11) -0.0020(10)
C15 0.0424(12) 0.0484(14) 0.0427(13) 0.0054(11) 0.0224(10) -0.0015(11)
C4 0.0365(12) 0.0428(13) 0.0428(13) 0.0032(10) 0.0173(10) 0.0020(10)
C1 0.0368(12) 0.0527(15) 0.0405(13) -0.0000(11) 0.0144(10) 0.0007(11)
C6 0.0434(13) 0.0468(14) 0.0420(13) -0.0026(11) 0.0112(11) -0.0014(11)
C7 0.0515(14) 0.0413(13) 0.0453(14) 0.0015(11) 0.0151(11) 0.0007(11)
C21 0.0506(14) 0.0561(16) 0.0400(13) -0.0023(12) 0.0185(11) -0.0087(12)
C5 0.0561(16) 0.0499(15) 0.0631(18) -0.0076(12) 0.0208(14) -0.0001(13)
C28 0.0454(14) 0.0706(18) 0.0442(14) 0.0075(13) 0.0131(11) 0.0014(13)
C20 0.0551(15) 0.0539(16) 0.0604(17) 0.0106(13) 0.0279(13) 0.0060(13)
C32 0.0558(15) 0.0554(16) 0.0541(16) 0.0049(12) 0.0249(13) 0.0018(13)
C12 0.0694(18) 0.0588(17) 0.0454(15) 0.0001(14) 0.0209(14) -0.0041(13)
C16 0.0501(15) 0.0532(16) 0.0684(18) 0.0034(12) 0.0306(14) -0.0025(13)
C22 0.0747(19) 0.0626(18) 0.0547(17) 0.0050(15) 0.0284(15) -0.0044(14)
C26 0.082(2) 0.0592(18) 0.0529(17) -0.0044(15) 0.0169(16) -0.0018(14)
C31 0.076(2) 0.0654(19) 0.073(2) -0.0049(16) 0.0433(18) -0.0181(16)
C10 0.0587(16) 0.0480(15) 0.0650(19) 0.0112(13) 0.0107(14) -0.0094(14)
C8 0.079(2) 0.077(2) 0.0524(17) 0.0274(16) 0.0298(15) 0.0117(15)
C30 0.0684(19) 0.098(2) 0.0482(17) -0.0212(18) 0.0267(15) -0.0221(17)
C23 0.0653(19) 0.108(3) 0.063(2) 0.0203(19) 0.0236(17) -0.022(2)
C29 0.0557(17) 0.105(3) 0.0407(15) 0.0007(17) 0.0087(13) 0.0013(16)
C11 0.0687(19) 0.0651(19) 0.070(2) 0.0073(15) 0.0312(16) -0.0148(16)
C17 0.0608(18) 0.0664(19) 0.080(2) -0.0145(15) 0.0345(16) -0.0135(16)
C25 0.104(3) 0.104(3) 0.055(2) -0.042(2) 0.029(2) 0.002(2)
C9 0.088(2) 0.080(2) 0.0523(18) 0.0315(18) 0.0188(17) 0.0099(16)
C19 0.0522(17) 0.082(2) 0.090(2) 0.0226(16) 0.0293(17) 0.0072(19)
C18 0.0434(16) 0.104(3) 0.081(2) -0.0056(17) 0.0241(15) -0.007(2)
C24 0.065(2) 0.152(4) 0.060(2) -0.027(2) 0.0328(17) -0.024(2)
C13 0.082(2) 0.089(3) 0.106(3) 0.032(2) 0.007(2) -0.018(2)

loop_
_atom_type_symbol
_atom_type_scat_dispersion_real
_atom_type_scat_dispersion_imag
_atom_type_scat_Cromer_Mann_a1
_atom_type_scat_Cromer_Mann_a2
_atom_type_scat_Cromer_Mann_a3
_atom_type_scat_Cromer_Mann_a4
_atom_type_scat_Cromer_Mann_b1
_atom_type_scat_Cromer_Mann_b2
_atom_type_scat_Cromer_Mann_b3
_atom_type_scat_Cromer_Mann_b4
_atom_type_scat_Cromer_Mann_c
_atom_type_scat_source
_atom_type_scat_dispersion_source
H 0.00000 0.00000 0.49300 0.32291 0.14019 0.04081 10.51090 26.12570 3.14236 57.79970 0.0030380000826 'International Tables Volume C Table 6.1.1.4 (pp. 500-502)' 'Henke, Gullikson and Davis, At. Data and Nucl. Data Tables, 1993, 54, 2'
C 0.00347 0.00161 2.31000 1.02000 1.58860 0.86500 20.84390 10.20750 0.56870 51.65120 0.215599998832 'International Tables Volume C Table 6.1.1.4 (pp. 500-502)' 'Henke, Gullikson and Davis, At. Data and Nucl. Data Tables, 1993, 54, 2'
S 0.12424 0.12443 6.90530 5.20340 1.43790 1.58630 1.46790 22.21510 0.25360 56.17200 0.866900026798 'International Tables Volume C Table 6.1.1.4 (pp. 500-502)' 'Henke, Gullikson and Davis, At. Data and Nucl. Data Tables, 1993, 54, 2'
O 0.01158 0.00611 3.04850 2.28680 1.54630 0.86700 13.27710 5.70110 0.32390 32.90890 0.250800013542 'International Tables Volume C Table 6.1.1.4 (pp. 500-502)' 'Henke, Gullikson and Davis, At. Data and Nucl. Data Tables, 1993, 54, 2'
N 0.00653 0.00323 12.21260 3.13220 2.01250 1.16630 0.00570 9.89330 28.99750 0.58260 -11.5290002823 'International Tables Volume C Table 6.1.1.4 (pp. 500-502)' 'Henke, Gullikson and Davis, At. Data and Nucl. Data Tables, 1993, 54, 2'

loop_
_geom_angle_atom_site_label_1
_geom_angle_atom_site_label_2
_geom_angle_atom_site_label_3
_geom_angle
_geom_angle_site_symmetry_1
_geom_angle_site_symmetry_3
_geom_angle_publ_flag
O4 S1 O3 118.63(14) . . ?
C6 S1 O3 107.50(12) . . ?
C6 S1 O4 109.53(13) . . ?
C7 S1 O3 107.43(13) . . ?
C7 S1 O4 108.99(12) . . ?
C7 S1 C6 103.74(11) . . ?
C21 S2 C14 106.82(11) . . ?
C4 N1 C27 123.16(18) . . ?
C1 N1 C27 123.98(18) . . ?
C1 N1 C4 112.78(19) . . ?
C14 C3 C2 128.2(2) . . ?
C4 C3 C2 108.09(18) . . ?
C4 C3 C14 123.6(2) . . ?
C28 C27 N1 118.8(2) . . ?
C32 C27 N1 120.6(2) . . ?
C32 C27 C28 120.6(2) . . ?
C1 C2 C3 102.80(18) . . ?
C6 C2 C3 115.02(19) . . ?
C6 C2 C1 109.31(19) . . ?
C5 C2 C3 114.36(19) . . ?
C5 C2 C1 105.66(19) . . ?
C5 C2 C6 109.0(2) . . ?
C3 C14 S2 118.01(18) . . ?
C15 C14 S2 119.22(17) . . ?
C15 C14 C3 122.8(2) . . ?
C20 C15 C14 122.2(2) . . ?
C16 C15 C14 118.8(2) . . ?
C16 C15 C20 119.0(2) . . ?
N1 C4 O2 122.3(2) . . ?
C3 C4 O2 131.0(2) . . ?
C3 C4 N1 106.61(18) . . ?
N1 C1 O1 125.7(2) . . ?
C2 C1 O1 125.1(2) . . ?
C2 C1 N1 109.06(18) . . ?
C2 C6 S1 112.87(16) . . ?
H6a C6 S1 109.01(8) . . ?
H6a C6 C2 109.01(13) . . ?
H6b C6 S1 109.01(8) . . ?
H6b C6 C2 109.01(12) . . ?
H6b C6 H6a 107.8 . . ?
C12 C7 S1 119.3(2) . . ?
C8 C7 S1 120.2(2) . . ?
C8 C7 C12 120.4(2) . . ?
C22 C21 S2 117.7(2) . . ?
C26 C21 S2 122.5(2) . . ?
C26 C21 C22 119.6(3) . . ?
H5a C5 C2 109.5 . . ?
H5b C5 C2 109.5 . . ?
H5b C5 H5a 109.5 . . ?
H5c C5 C2 109.5 . . ?
H5c C5 H5a 109.5 . . ?
H5c C5 H5b 109.5 . . ?
H28 C28 C27 120.34(15) . . ?
C29 C28 C27 119.3(3) . . ?
C29 C28 H28 120.34(18) . . ?
H20 C20 C15 120.07(16) . . ?
C19 C20 C15 119.9(3) . . ?
C19 C20 H20 120.07(18) . . ?
H32 C32 C27 120.27(15) . . ?
C31 C32 C27 119.5(3) . . ?
C31 C32 H32 120.27(18) . . ?
H12 C12 C7 120.49(16) . . ?
C11 C12 C7 119.0(3) . . ?
C11 C12 H12 120.49(17) . . ?
H16 C16 C15 119.83(14) . . ?
C17 C16 C15 120.3(3) . . ?
C17 C16 H16 119.83(18) . . ?
H22 C22 C21 120.06(17) . . ?
C23 C22 C21 119.9(3) . . ?
C23 C22 H22 120.1(2) . . ?
H26 C26 C21 120.19(17) . . ?
C25 C26 C21 119.6(3) . . ?
C25 C26 H26 120.2(2) . . ?
H31 C31 C32 120.03(18) . . ?
C30 C31 C32 119.9(3) . . ?
C30 C31 H31 120.03(18) . . ?
C9 C10 C11 118.4(3) . . ?
C13 C10 C11 120.5(3) . . ?
C13 C10 C9 121.1(3) . . ?
H8 C8 C7 120.37(16) . . ?
C9 C8 C7 119.3(3) . . ?
C9 C8 H8 120.37(18) . . ?
H30 C30 C31 119.87(18) . . ?
C29 C30 C31 120.3(3) . . ?
C29 C30 H30 119.87(19) . . ?
H23 C23 C22 120.0(2) . . ?
C24 C23 C22 120.0(3) . . ?
C24 C23 H23 120.0(2) . . ?
C30 C29 C28 120.4(3) . . ?
H29 C29 C28 119.82(18) . . ?
H29 C29 C30 119.82(18) . . ?
C10 C11 C12 121.6(3) . . ?
H11 C11 C12 119.21(17) . . ?
H11 C11 C10 119.21(17) . . ?
H17 C17 C16 119.85(18) . . ?
C18 C17 C16 120.3(3) . . ?
C18 C17 H17 119.85(19) . . ?
H25 C25 C26 119.9(2) . . ?
C24 C25 C26 120.1(3) . . ?
C24 C25 H25 119.9(2) . . ?
C8 C9 C10 121.2(3) . . ?
H9 C9 C10 119.39(18) . . ?
H9 C9 C8 119.39(18) . . ?
H19 C19 C20 119.64(18) . . ?
C18 C19 C20 120.7(3) . . ?
C18 C19 H19 119.64(18) . . ?
C19 C18 C17 119.7(3) . . ?
H18 C18 C17 120.14(19) . . ?
H18 C18 C19 120.14(18) . . ?
C25 C24 C23 120.7(3) . . ?
H24 C24 C23 119.6(2) . . ?
H24 C24 C25 119.6(2) . . ?
H13a C13 C10 109.5 . . ?
H13b C13 C10 109.5 . . ?
H13b C13 H13a 109.5 . . ?
H13c C13 C10 109.5 . . ?
H13c C13 H13a 109.5 . . ?
H13c C13 H13b 109.5 . . ?

loop_
_geom_bond_atom_site_label_1
_geom_bond_atom_site_label_2
_geom_bond_distance
_geom_bond_site_symmetry_2
_geom_bond_publ_flag
S1 O3 1.436(2) . ?
S1 O4 1.428(2) . ?
S1 C6 1.788(2) . ?
S1 C7 1.760(3) . ?
S2 C14 1.764(2) . ?
S2 C21 1.774(3) . ?
O2 C4 1.200(3) . ?
O1 C1 1.210(3) . ?
N1 C27 1.431(3) . ?
N1 C4 1.419(3) . ?
N1 C1 1.372(3) . ?
C3 C2 1.525(3) . ?
C3 C14 1.347(3) . ?
C3 C4 1.479(3) . ?
C27 C28 1.372(3) . ?
C27 C32 1.371(3) . ?
C2 C1 1.523(3) . ?
C2 C6 1.537(3) . ?
C2 C5 1.542(3) . ?
C14 C15 1.477(3) . ?
C15 C20 1.382(3) . ?
C15 C16 1.383(4) . ?
C6 H6a 0.9700 . ?
C6 H6b 0.9700 . ?
C7 C12 1.380(4) . ?
C7 C8 1.368(4) . ?
C21 C22 1.376(4) . ?
C21 C26 1.374(4) . ?
C5 H5a 0.9600 . ?
C5 H5b 0.9600 . ?
C5 H5c 0.9600 . ?
C28 H28 0.9300 . ?
C28 C29 1.380(4) . ?
C20 H20 0.9300 . ?
C20 C19 1.373(4) . ?
C32 H32 0.9300 . ?
C32 C31 1.381(4) . ?
C12 H12 0.9300 . ?
C12 C11 1.378(4) . ?
C16 H16 0.9300 . ?
C16 C17 1.372(4) . ?
C22 H22 0.9300 . ?
C22 C23 1.373(4) . ?
C26 H26 0.9300 . ?
C26 C25 1.369(5) . ?
C31 H31 0.9300 . ?
C31 C30 1.371(4) . ?
C10 C11 1.369(4) . ?
C10 C9 1.372(4) . ?
C10 C13 1.510(4) . ?
C8 H8 0.9300 . ?
C8 C9 1.385(4) . ?
C30 H30 0.9300 . ?
C30 C29 1.361(4) . ?
C23 H23 0.9300 . ?
C23 C24 1.347(5) . ?
C29 H29 0.9300 . ?
C11 H11 0.9300 . ?
C17 H17 0.9300 . ?
C17 C18 1.366(4) . ?
C25 H25 0.9300 . ?
C25 C24 1.364(6) . ?
C9 H9 0.9300 . ?
C19 H19 0.9300 . ?
C19 C18 1.369(5) . ?
C18 H18 0.9300 . ?
C24 H24 0.9300 . ?
C13 H13a 0.9600 . ?
C13 H13b 0.9600 . ?
C13 H13c 0.9600 . ?
